data_7043218
loop_
_publ_author_name
'Mukherjee, Debabrata'
'Shirase, Satoru'
'Beckerle, Klaus'
'Spaniol, Thomas Paul'
'Mashima, Kazushi'
'Okuda, Jun'

_publ_section_title
;
 Group 2 metal (Mg, Ca, Sr) silylamides supported by a cyclen-derived
 macrocyclic polyamine
;
_journal_name_full 'Dalton Trans.'
_journal_paper_doi 10.1039/C7DT01727H
_journal_year 2017
_chemical_formula_moiety 'C19 H54 N6 Si4 Sr'
_chemical_formula_sum 'C19 H54 N6 Si4 Sr'
_chemical_formula_weight 566.66
_chemical_name_systematic
;
 ?
;
_chemical_properties_physical ', Air-sensitive,Moisture-sensitive,Oxygen-sensitive'
_space_group_crystal_system monoclinic
_space_group_IT_number 15
_space_group_name_Hall '-C 2yc'
_space_group_name_H-M_alt 'C 1 2/c 1'
_symmetry_space_group_name_Hall '-C 2yc'
_symmetry_space_group_name_H-M 'C 1 2/c 1'
_atom_sites_solution_hydrogens mixed
_audit_creation_method SHELXL-2013
_audit_update_record
;
2017-03-13 deposited with the CCDC.
2017-06-02 downloaded from the CCDC.
;
_cell_angle_alpha 90
_cell_angle_beta 121.6531(15)
_cell_angle_gamma 90
_cell_formula_units_Z 4
_cell_length_a 21.541(2)
_cell_length_b 10.4100(11)
_cell_length_c 16.409(5)
_cell_measurement_reflns_used 4596
_cell_measurement_temperature 100(2)
_cell_measurement_theta_max 26.86
_cell_measurement_theta_min 2.22
_cell_volume 3132.2(11)
_computing_cell_refinement 'Bruker SMART (2001)'
_computing_data_collection 'Bruker SMART (2001)'
_computing_data_reduction 'Bruker SAINT+ (1999)'
_computing_molecular_graphics 'ORTEP-III (Farrugia, 1999)'
_computing_structure_refinement 'SHELXL-2013 (Sheldrick, 2013)'
_computing_structure_solution 'SIR-92 (Altomare 1992)'
_diffrn_ambient_temperature 100(2)
_diffrn_measured_fraction_theta_full 1.000
_diffrn_measured_fraction_theta_max 0.998
_diffrn_measurement_device_type 'Bruker APEX-I CCD'
_diffrn_measurement_method '\w scans'
_diffrn_radiation_monochromator 'multilayer optics'
_diffrn_radiation_source microsource
_diffrn_radiation_type MoK\a
_diffrn_radiation_wavelength 0.71073
_diffrn_reflns_av_R_equivalents 0.0444
_diffrn_reflns_av_unetI/netI 0.0324
_diffrn_reflns_Laue_measured_fraction_full 1.000
_diffrn_reflns_Laue_measured_fraction_max 0.998
_diffrn_reflns_limit_h_max 28
_diffrn_reflns_limit_h_min -28
_diffrn_reflns_limit_k_max 13
_diffrn_reflns_limit_k_min -13
_diffrn_reflns_limit_l_max 21
_diffrn_reflns_limit_l_min -21
_diffrn_reflns_number 21371
_diffrn_reflns_point_group_measured_fraction_full 1.000
_diffrn_reflns_point_group_measured_fraction_max 0.998
_diffrn_reflns_theta_full 25.242
_diffrn_reflns_theta_max 28.418
_diffrn_reflns_theta_min 2.221
_exptl_absorpt_coefficient_mu 1.891
_exptl_absorpt_correction_T_max 0.7457
_exptl_absorpt_correction_T_min 0.6535
_exptl_absorpt_correction_type multi-scan
_exptl_absorpt_process_details 'Sadabs Bruker'
_exptl_crystal_colour colourless
_exptl_crystal_density_diffrn 1.202
_exptl_crystal_description block
_exptl_crystal_F_000 1216
_exptl_crystal_recrystallization_method 'reactive crystallization from thf and pentane in a ratio of 1 : 9'
_exptl_crystal_size_max 0.420
_exptl_crystal_size_mid 0.380
_exptl_crystal_size_min 0.320
_refine_diff_density_max 0.339
_refine_diff_density_min -0.320
_refine_diff_density_rms 0.058
_refine_ls_extinction_method none
_refine_ls_goodness_of_fit_ref 1.033
_refine_ls_hydrogen_treatment mixed
_refine_ls_matrix_type full
_refine_ls_number_parameters 202
_refine_ls_number_reflns 3922
_refine_ls_number_restraints 0
_refine_ls_restrained_S_all 1.033
_refine_ls_R_factor_all 0.0386
_refine_ls_R_factor_gt 0.0290
_refine_ls_shift/su_max 0.001
_refine_ls_shift/su_mean 0.000
_refine_ls_structure_factor_coef Fsqd
_refine_ls_weighting_details 'w=1/[\s^2^(Fo^2^)+(0.0358P)^2^+1.3528P] where P=(Fo^2^+2Fc^2^)/3'
_refine_ls_weighting_scheme calc
_refine_ls_wR_factor_gt 0.0686
_refine_ls_wR_factor_ref 0.0718
_reflns_Friedel_coverage 0.000
_reflns_number_gt 3311
_reflns_number_total 3922
_reflns_threshold_expression 'I > 2\s(I)'
_cod_data_source_file c7dt01727h2.cif
_cod_data_source_block 2
_cod_database_code 7043218
_shelx_space_group_comment
;
The symmetry employed for this shelxl refinement is uniquely defined
by the following loop, which should always be used as a source of
symmetry information in preference to the above space-group names.
They are only intended as comments.
;
_shelx_estimated_absorpt_t_min 0.504
_shelx_estimated_absorpt_t_max 0.583
_shelxl_version_number 2013-4

loop_
_space_group_symop_operation_xyz
'x, y, z'
'-x, y, -z+1/2'
'x+1/2, y+1/2, z'
'-x+1/2, y+1/2, -z+1/2'
'-x, -y, -z'
'x, -y, z-1/2'
'-x+1/2, -y+1/2, -z'
'x+1/2, -y+1/2, z-1/2'

loop_
_atom_site_label
_atom_site_type_symbol
_atom_site_fract_x
_atom_site_fract_y
_atom_site_fract_z
_atom_site_U_iso_or_equiv
_atom_site_adp_type
_atom_site_occupancy
_atom_site_site_symmetry_order
_atom_site_calc_flag
_atom_site_refinement_flags_posn
_atom_site_refinement_flags_adp
_atom_site_refinement_flags_occupancy
_atom_site_disorder_assembly
_atom_site_disorder_group
Sr1 Sr 1.0000 0.40012(2) 0.2500 0.01993(7) Uani 1 2 d S T P A .
Si1 Si 0.89114(3) 0.61866(5) 0.09258(4) 0.02322(12) Uani 1 1 d . . . . .
H1 H 0.9499(10) 0.5591(18) 0.0886(14) 0.028 Uiso 1 1 d . U . . .
Si2 Si 0.84859(3) 0.58816(6) 0.24211(4) 0.03253(14) Uani 1 1 d . . . . .
H2 H 0.8789(11) 0.514(2) 0.3273(15) 0.039 Uiso 1 1 d . U . . .
N1 N 1.00485(10) 0.23222(15) 0.12091(13) 0.0333(4) Uani 1 1 d . . . . .
N3 N 0.89230(8) 0.55174(15) 0.18584(11) 0.0248(3) Uani 1 1 d . . . . .
N2A N 0.8898(6) 0.2065(6) 0.1748(7) 0.0233(14) Uani 0.5 1 d . . P A 1
C1A C 0.9363(4) 0.1417(7) 0.0754(5) 0.0319(15) Uani 0.5 1 d . . P A 1
H1A H 0.9248 0.1148 0.0111 0.038 Uiso 0.5 1 calc R U P A 1
H1B H 0.9484 0.0635 0.1153 0.038 Uiso 0.5 1 calc R U P A 1
C2A C 0.8699(3) 0.2033(5) 0.0664(4) 0.0328(12) Uani 0.5 1 d . . P A 1
H2A H 0.8256 0.1513 0.0257 0.039 Uiso 0.5 1 calc R U P A 1
H2B H 0.8623 0.2910 0.0394 0.039 Uiso 0.5 1 calc R U P A 1
C3A C 0.9073(4) 0.1055(5) 0.2474(4) 0.0333(13) Uani 0.5 1 d . . P A 1
H3A H 0.9470 0.0508 0.2530 0.040 Uiso 0.5 1 calc R U P A 1
H3B H 0.8639 0.0505 0.2257 0.040 Uiso 0.5 1 calc R U P A 1
C4A C 0.9309(6) 0.1606(9) 0.3457(7) 0.0347(19) Uani 0.5 1 d . . P A 1
H4A H 0.8919 0.2163 0.3410 0.042 Uiso 0.5 1 calc R U P A 1
H4B H 0.9397 0.0899 0.3909 0.042 Uiso 0.5 1 calc R U P A 1
C6 C 0.8180(2) 0.2604(4) 0.1440(3) 0.0363(9) Uani 0.5 1 d . . P A 1
H6A H 0.7811 0.1923 0.1160 0.055 Uiso 0.5 1 calc R U P A 1
H6B H 0.8061 0.3275 0.0960 0.055 Uiso 0.5 1 calc R U P A 1
H6C H 0.8186 0.2976 0.1992 0.055 Uiso 0.5 1 calc R U P A 1
N2B N 0.8854(6) 0.2468(6) 0.1615(7) 0.0283(14) Uani 0.5 1 d . . P A 2
C1B C 0.9625(4) 0.1207(8) 0.1065(5) 0.0365(16) Uani 0.5 1 d . . P A 2
H1C H 0.9885 0.0646 0.1635 0.044 Uiso 0.5 1 calc R U P A 2
H1D H 0.9564 0.0725 0.0507 0.044 Uiso 0.5 1 calc R U P A 2
C2B C 0.8879(4) 0.1546(5) 0.0892(4) 0.0350(13) Uani 0.5 1 d . . P A 2
H2C H 0.8634 0.0736 0.0881 0.042 Uiso 0.5 1 calc R U P A 2
H2D H 0.8588 0.1934 0.0247 0.042 Uiso 0.5 1 calc R U P A 2
C3B C 0.8806(4) 0.1447(6) 0.2185(4) 0.0375(13) Uani 0.5 1 d . . P A 2
H3C H 0.9074 0.0681 0.2174 0.045 Uiso 0.5 1 calc R U P A 2
H3D H 0.8289 0.1202 0.1910 0.045 Uiso 0.5 1 calc R U P A 2
C4B C 0.9129(6) 0.1898(10) 0.3211(7) 0.038(2) Uani 0.5 1 d . . P A 2
H4C H 0.9069 0.1196 0.3570 0.045 Uiso 0.5 1 calc R U P A 2
H4D H 0.8833 0.2632 0.3201 0.045 Uiso 0.5 1 calc R U P A 2
H6 H 0.856(2) 0.315(5) 0.150(3) 0.027(11) Uiso 0.5 1 d . . P B 2
C5 C 0.99201(12) 0.30527(19) 0.03665(14) 0.0350(5) Uani 1 1 d . . . . .
H5A H 1.0281 0.3744 0.0571 0.053 Uiso 1 1 calc R U . . .
H5B H 0.9429 0.3423 0.0040 0.053 Uiso 1 1 calc R U . . .
H5C H 0.9965 0.2478 -0.0073 0.053 Uiso 1 1 calc R U . . .
C7 C 0.91008(12) 0.79546(18) 0.10113(15) 0.0349(4) Uani 1 1 d . . . . .
H7A H 0.8723 0.8419 0.1054 0.052 Uiso 1 1 calc R U . . .
H7B H 0.9099 0.8239 0.0441 0.052 Uiso 1 1 calc R U . . .
H7C H 0.9579 0.8131 0.1583 0.052 Uiso 1 1 calc R U . . .
C8 C 0.80728(12) 0.5891(2) -0.02773(14) 0.0412(5) Uani 1 1 d . . . . .
H8A H 0.7970 0.4968 -0.0364 0.062 Uiso 1 1 calc R U . . .
H8B H 0.8151 0.6209 -0.0779 0.062 Uiso 1 1 calc R U . . .
H8C H 0.7658 0.6343 -0.0318 0.062 Uiso 1 1 calc R U . . .
C9 C 0.85569(16) 0.7600(2) 0.28101(17) 0.0546(7) Uani 1 1 d . . . . .
H9A H 0.9069 0.7871 0.3148 0.082 Uiso 1 1 calc R U . . .
H9B H 0.8370 0.7679 0.3238 0.082 Uiso 1 1 calc R U . . .
H9C H 0.8269 0.8146 0.2247 0.082 Uiso 1 1 calc R U . . .
C10 C 0.74840(13) 0.5518(4) 0.1732(2) 0.0689(9) Uani 1 1 d . . . . .
H10A H 0.7238 0.6059 0.1159 0.103 Uiso 1 1 calc R U . . .
H10B H 0.7282 0.5692 0.2135 0.103 Uiso 1 1 calc R U . . .
H10C H 0.7408 0.4611 0.1542 0.103 Uiso 1 1 calc R U . . .

loop_
_atom_site_aniso_label
_atom_site_aniso_U_11
_atom_site_aniso_U_22
_atom_site_aniso_U_33
_atom_site_aniso_U_23
_atom_site_aniso_U_13
_atom_site_aniso_U_12
Sr1 0.02433(12) 0.01177(10) 0.01707(11) 0.000 0.00628(9) 0.000
Si1 0.0235(3) 0.0221(3) 0.0238(2) 0.00419(18) 0.0123(2) 0.00540(18)
Si2 0.0300(3) 0.0443(3) 0.0275(3) 0.0114(2) 0.0180(2) 0.0136(2)
N1 0.0503(11) 0.0202(8) 0.0463(10) 0.0004(7) 0.0372(9) -0.0003(7)
N3 0.0231(7) 0.0254(7) 0.0262(8) 0.0038(6) 0.0131(6) 0.0034(6)
N2A 0.027(2) 0.014(3) 0.030(3) -0.007(3) 0.015(2) -0.007(3)
C1A 0.044(4) 0.022(3) 0.033(4) -0.012(2) 0.023(3) -0.016(3)
C2A 0.032(3) 0.033(3) 0.030(3) -0.015(2) 0.013(2) -0.013(2)
C3A 0.050(4) 0.021(3) 0.037(3) -0.002(2) 0.028(3) -0.011(2)
C4A 0.058(6) 0.025(4) 0.036(5) -0.002(3) 0.035(4) -0.009(3)
C6 0.027(2) 0.030(2) 0.046(2) -0.0046(18) 0.0152(19) -0.0071(16)
N2B 0.035(3) 0.019(4) 0.033(3) -0.004(3) 0.019(2) -0.005(3)
C1B 0.052(5) 0.027(3) 0.041(4) -0.015(3) 0.032(4) -0.004(3)
C2B 0.044(4) 0.028(3) 0.030(3) -0.010(2) 0.017(3) -0.010(2)
C3B 0.044(4) 0.034(3) 0.038(3) -0.007(2) 0.024(3) -0.022(3)
C4B 0.048(5) 0.038(5) 0.042(5) -0.004(3) 0.034(4) -0.021(3)
C5 0.0475(12) 0.0301(10) 0.0330(10) -0.0049(8) 0.0250(10) -0.0026(9)
C7 0.0419(12) 0.0244(10) 0.0412(11) 0.0070(8) 0.0238(10) 0.0050(8)
C8 0.0368(12) 0.0465(13) 0.0271(10) 0.0041(9) 0.0076(9) 0.0054(10)
C9 0.0746(17) 0.0571(15) 0.0377(12) 0.0122(11) 0.0334(13) 0.0343(13)
C10 0.0351(13) 0.122(3) 0.0608(17) 0.0154(17) 0.0326(13) 0.0035(15)

loop_
_atom_type_symbol
_atom_type_description
_atom_type_scat_dispersion_real
_atom_type_scat_dispersion_imag
_atom_type_scat_source
C C 0.0033 0.0016 'International Tables Vol C Tables 4.2.6.8 and 6.1.1.4'
H H 0.0000 0.0000 'International Tables Vol C Tables 4.2.6.8 and 6.1.1.4'
N N 0.0061 0.0033 'International Tables Vol C Tables 4.2.6.8 and 6.1.1.4'
Si Si 0.0817 0.0704 'International Tables Vol C Tables 4.2.6.8 and 6.1.1.4'
Sr Sr -1.5307 3.2498 'International Tables Vol C Tables 4.2.6.8 and 6.1.1.4'

loop_
_geom_angle_atom_site_label_1
_geom_angle_atom_site_label_2
_geom_angle_atom_site_label_3
_geom_angle
_geom_angle_site_symmetry_1
_geom_angle_site_symmetry_3
N3 Sr1 N3 102.93(7) 2_755 .
N3 Sr1 N2B 172.7(2) 2_755 .
N3 Sr1 N2B 76.15(17) . .
N2B Sr1 N2B 105.7(3) . 2_755
N3 Sr1 N1 108.35(5) 2_755 .
N3 Sr1 N1 117.76(5) . .
N2B Sr1 N1 66.5(2) . .
N2B Sr1 N1 69.1(2) 2_755 .
N1 Sr1 N1 102.43(7) . 2_755
N3 Sr1 N2A 83.55(19) 2_755 2_755
N3 Sr1 N2A 172.8(2) . 2_755
N1 Sr1 N2A 62.10(17) . 2_755
N1 Sr1 N2A 65.4(2) 2_755 2_755
N3 Sr1 N2A 172.8(2) 2_755 .
N3 Sr1 N2A 83.55(19) . .
N2A Sr1 N2A 90.2(4) 2_755 .
N3 Sr1 Si1 29.49(3) 2_755 2_755
N3 Sr1 Si1 90.88(4) . 2_755
N2B Sr1 Si1 156.5(3) . 2_755
N2B Sr1 Si1 84.94(15) 2_755 2_755
N1 Sr1 Si1 136.76(4) . 2_755
N1 Sr1 Si1 97.54(4) 2_755 2_755
N2A Sr1 Si1 93.43(15) 2_755 2_755
N2A Sr1 Si1 155.4(2) . 2_755
Si1 Sr1 Si1 93.33(2) 2_755 .
N3 Sr1 Si2 21.51(3) 2_755 2_755
N3 Sr1 Si2 106.23(4) . 2_755
N2B Sr1 Si2 151.6(3) . 2_755
N2B Sr1 Si2 75.6(2) 2_755 2_755
N1 Sr1 Si2 88.56(3) . 2_755
N1 Sr1 Si2 132.82(4) 2_755 2_755
N2A Sr1 Si2 80.9(2) 2_755 2_755
N2A Sr1 Si2 153.5(2) . 2_755
Si1 Sr1 Si2 50.780(17) 2_755 2_755
Si1 Sr1 Si2 85.146(16) . 2_755
Si1 Sr1 Si2 85.145(16) 2_755 .
Si1 Sr1 Si2 50.779(17) . .
Si2 Sr1 Si2 117.02(2) 2_755 .
N3 Sr1 H1 80.8(4) 2_755 .
N2B Sr1 H1 93.0(4) . .
N2B Sr1 H1 131.2(5) 2_755 .
N1 Sr1 H1 78.6(4) . .
N1 Sr1 H1 159.1(4) 2_755 .
N2A Sr1 H1 130.0(4) 2_755 .
N2A Sr1 H1 100.8(4) . .
Si1 Sr1 H1 95.4(4) 2_755 .
Si2 Sr1 H1 67.8(4) 2_755 .
Si2 Sr1 H1 76.3(4) . .
N3 Sr1 H6 159.6(10) 2_755 .
N2B Sr1 H6 18.9(10) . .
N2B Sr1 H6 124.1(10) 2_755 .
N1 Sr1 H6 80.0(9) . .
N1 Sr1 H6 76.9(9) 2_755 .
Si1 Sr1 H6 142.3(9) 2_755 .
Si1 Sr1 H6 69.3(10) . .
Si2 Sr1 H6 150.1(9) 2_755 .
Si2 Sr1 H6 57.7(10) . .
H1 Sr1 H6 82.8(10) . .
N3 Si1 C8 116.08(9) . .
N3 Si1 C7 116.30(9) . .
C8 Si1 C7 106.95(10) . .
C8 Si1 Sr1 127.22(7) . .
C7 Si1 Sr1 125.33(7) . .
N3 Si1 H1 105.7(8) . .
C8 Si1 H1 105.4(8) . .
C7 Si1 H1 105.3(8) . .
N3 Si2 C10 115.12(11) . .
N3 Si2 C9 115.76(10) . .
C10 Si2 C9 105.07(14) . .
C10 Si2 Sr1 128.35(11) . .
C9 Si2 Sr1 124.86(9) . .
N3 Si2 H2 108.6(8) . .
C10 Si2 H2 105.9(8) . .
C9 Si2 H2 105.5(9) . .
Sr1 Si2 H2 75.0(8) . .
C4A N1 C5 107.6(5) 2_755 .
C1B N1 C5 118.6(3) . .
C4A N1 C1A 110.8(4) 2_755 .
C5 N1 C1A 101.4(3) . .
C1B N1 C4B 107.0(5) . 2_755
C5 N1 C4B 108.1(5) . 2_755
C4A N1 Sr1 117.3(3) 2_755 .
C1B N1 Sr1 111.3(4) . .
C5 N1 Sr1 109.04(11) . .
C1A N1 Sr1 109.6(3) . .
C4B N1 Sr1 101.3(3) 2_755 .
Si1 N3 Si2 132.04(10) . .
Si1 N3 Sr1 102.17(7) . .
Si2 N3 Sr1 124.75(8) . .
C6 N2A C3A 109.1(7) . .
C6 N2A C2A 90.3(6) . .
C3A N2A C2A 133.4(6) . .
C6 N2A Sr1 111.5(4) . .
C3A N2A Sr1 110.5(5) . .
C2A N2A Sr1 99.9(4) . .
C2A C1A N1 113.6(5) . .
C2A C1A H1A 108.9 . .
N1 C1A H1A 108.9 . .
C2A C1A H1B 108.9 . .
N1 C1A H1B 108.9 . .
H1A C1A H1B 107.7 . .
C1A C2A N2A 102.3(6) . .
C1A C2A H2A 111.3 . .
N2A C2A H2A 111.3 . .
C1A C2A H2B 111.3 . .
N2A C2A H2B 111.3 . .
H2A C2A H2B 109.2 . .
N2A C3A C4A 112.8(6) . .
N2A C3A H3A 109.0 . .
C4A C3A H3A 109.0 . .
N2A C3A H3B 109.0 . .
C4A C3A H3B 109.0 . .
H3A C3A H3B 107.8 . .
N1 C4A C3A 108.9(8) 2_755 .
N1 C4A H4A 109.9 2_755 .
C3A C4A H4A 109.9 . .
N1 C4A H4B 109.9 2_755 .
C3A C4A H4B 109.9 . .
H4A C4A H4B 108.3 . .
N2A C6 H6A 109.5 . .
N2A C6 H6B 109.5 . .
H6A C6 H6B 109.5 . .
N2A C6 H6C 109.5 . .
H6A C6 H6C 109.5 . .
H6B C6 H6C 109.5 . .
C3B N2B C2B 94.7(5) . .
C3B N2B Sr1 116.7(6) . .
C2B N2B Sr1 113.4(6) . .
C3B N2B H6 115(3) . .
C2B N2B H6 129(3) . .
Sr1 N2B H6 89(3) . .
N1 C1B C2B 111.5(6) . .
N1 C1B H1C 109.3 . .
C2B C1B H1C 109.3 . .
N1 C1B H1D 109.3 . .
C2B C1B H1D 109.3 . .
H1C C1B H1D 108.0 . .
C1B C2B N2B 117.3(6) . .
C1B C2B H2C 108.0 . .
N2B C2B H2C 108.0 . .
C1B C2B H2D 108.0 . .
N2B C2B H2D 108.0 . .
H2C C2B H2D 107.2 . .
N2B C3B C4B 109.9(7) . .
N2B C3B H3C 109.7 . .
C4B C3B H3C 109.7 . .
N2B C3B H3D 109.7 . .
C4B C3B H3D 109.7 . .
H3C C3B H3D 108.2 . .
C3B C4B N1 118.3(8) . 2_755
C3B C4B H4C 107.7 . .
N1 C4B H4C 107.7 2_755 .
C3B C4B H4D 107.7 . .
N1 C4B H4D 107.7 2_755 .
H4C C4B H4D 107.1 . .
N1 C5 H5A 109.5 . .
N1 C5 H5B 109.5 . .
H5A C5 H5B 109.5 . .
N1 C5 H5C 109.5 . .
H5A C5 H5C 109.5 . .
H5B C5 H5C 109.5 . .
Si1 C7 H7A 109.5 . .
Si1 C7 H7B 109.5 . .
H7A C7 H7B 109.5 . .
Si1 C7 H7C 109.5 . .
H7A C7 H7C 109.5 . .
H7B C7 H7C 109.5 . .
Si1 C8 H8A 109.5 . .
Si1 C8 H8B 109.5 . .
H8A C8 H8B 109.5 . .
Si1 C8 H8C 109.5 . .
H8A C8 H8C 109.5 . .
H8B C8 H8C 109.5 . .
Si2 C9 H9A 109.5 . .
Si2 C9 H9B 109.5 . .
H9A C9 H9B 109.5 . .
Si2 C9 H9C 109.5 . .
H9A C9 H9C 109.5 . .
H9B C9 H9C 109.5 . .
Si2 C10 H10A 109.5 . .
Si2 C10 H10B 109.5 . .
H10A C10 H10B 109.5 . .
Si2 C10 H10C 109.5 . .
H10A C10 H10C 109.5 . .
H10B C10 H10C 109.5 . .

loop_
_geom_bond_atom_site_label_1
_geom_bond_atom_site_label_2
_geom_bond_distance
_geom_bond_site_symmetry_2
Sr1 N3 2.5333(15) 2_755
Sr1 N3 2.5334(15) .
Sr1 N2B 2.643(10) .
Sr1 N2B 2.643(10) 2_755
Sr1 N1 2.7902(17) .
Sr1 N1 2.7902(17) 2_755
Sr1 N2A 2.854(8) 2_755
Sr1 N2A 2.855(8) .
Sr1 Si1 3.3150(6) 2_755
Sr1 Si1 3.3150(6) .
Sr1 Si2 3.7473(6) 2_755
Sr1 Si2 3.7473(6) .
Sr1 H1 2.814(19) .
Sr1 H6 2.79(4) .
Si1 N3 1.6696(16) .
Si1 C8 1.874(2) .
Si1 C7 1.874(2) .
Si1 H1 1.442(19) .
Si2 N3 1.6719(16) .
Si2 C10 1.876(3) .
Si2 C9 1.878(3) .
Si2 H2 1.42(2) .
N1 C4A 1.406(13) 2_755
N1 C1B 1.417(9) .
N1 C5 1.471(2) .
N1 C1A 1.571(8) .
N1 C4B 1.572(11) 2_755
N2A C6 1.463(11) .
N2A C3A 1.483(7) .
N2A C2A 1.596(11) .
C1A C2A 1.503(9) .
C1A H1A 0.9900 .
C1A H1B 0.9900 .
C2A H2A 0.9900 .
C2A H2B 0.9900 .
C3A C4A 1.525(13) .
C3A H3A 0.9900 .
C3A H3B 0.9900 .
C4A N1 1.406(13) 2_755
C4A H4A 0.9900 .
C4A H4B 0.9900 .
C6 H6A 0.9800 .
C6 H6B 0.9800 .
C6 H6C 0.9800 .
N2B C3B 1.455(8) .
N2B C2B 1.549(12) .
N2B H6 0.90(5) .
C1B C2B 1.520(10) .
C1B H1C 0.9900 .
C1B H1D 0.9900 .
C2B H2C 0.9900 .
C2B H2D 0.9900 .
C3B C4B 1.519(13) .
C3B H3C 0.9900 .
C3B H3D 0.9900 .
C4B N1 1.572(11) 2_755
C4B H4C 0.9900 .
C4B H4D 0.9900 .
C5 H5A 0.9800 .
C5 H5B 0.9800 .
C5 H5C 0.9800 .
C7 H7A 0.9800 .
C7 H7B 0.9800 .
C7 H7C 0.9800 .
C8 H8A 0.9800 .
C8 H8B 0.9800 .
C8 H8C 0.9800 .
C9 H9A 0.9800 .
C9 H9B 0.9800 .
C9 H9C 0.9800 .
C10 H10A 0.9800 .
C10 H10B 0.9800 .
C10 H10C 0.9800 .

loop_
_geom_torsion_atom_site_label_1
_geom_torsion_atom_site_label_2
_geom_torsion_atom_site_label_3
_geom_torsion_atom_site_label_4
_geom_torsion
_geom_torsion_site_symmetry_1
_geom_torsion_site_symmetry_4
C8 Si1 N3 Si2 -73.78(16) . .
C7 Si1 N3 Si2 53.37(16) . .
Sr1 Si1 N3 Si2 168.44(17) . .
C8 Si1 N3 Sr1 117.78(9) . .
C7 Si1 N3 Sr1 -115.07(9) . .
C10 Si2 N3 Si1 71.66(18) . .
C9 Si2 N3 Si1 -51.37(17) . .
Sr1 Si2 N3 Si1 -166.2(2) . .
C10 Si2 N3 Sr1 -122.13(14) . .
C9 Si2 N3 Sr1 114.84(11) . .
C4A N1 C1A C2A 162.0(6) 2_755 .
C1B N1 C1A C2A 129(2) . .
C5 N1 C1A C2A -84.1(5) . .
C4B N1 C1A C2A 152.8(6) 2_755 .
Sr1 N1 C1A C2A 31.0(6) . .
N1 C1A C2A N2A -72.9(6) . .
C6 N2A C2A C1A -176.9(5) . .
C3A N2A C2A C1A -59.8(11) . .
Sr1 N2A C2A C1A 71.1(5) . .
C6 N2A C3A C4A -76.7(9) . .
C2A N2A C3A C4A 173.6(9) . .
Sr1 N2A C3A C4A 46.2(8) . .
N2A C3A C4A N1 -62.3(8) . 2_755
C4A N1 C1B C2B 167.5(6) 2_755 .
C5 N1 C1B C2B -80.9(6) . .
C1A N1 C1B C2B -42.8(14) . .
C4B N1 C1B C2B 156.6(6) 2_755 .
Sr1 N1 C1B C2B 46.8(6) . .
N1 C1B C2B N2B -50.5(8) . .
C3B N2B C2B C1B -96.4(8) . .
Sr1 N2B C2B C1B 25.4(7) . .
C2B N2B C3B C4B 152.7(7) . .
Sr1 N2B C3B C4B 33.4(9) . .
N2B C3B C4B N1 -59.9(9) . 2_755
